data_7230627
loop_
_publ_author_name
'Gao, Yan-Li'
'Nishihara, Sadafumi'
'Inoue, Katsuya'

_publ_section_title
;
 Synthesis, crystal structures and magnetic properties of six coordination
 compounds constructed with pyridine iminomethyl--TEMPO radicals and
 [M(hfac)2] (M = CuII and MnII)
;
_journal_issue 21
_journal_name_full CrystEngComm
_journal_page_first 2961
_journal_paper_doi 10.1039/C8CE00061A
_journal_volume 20
_journal_year 2018
_chemical_formula_sum 'C25 H24 Cu F12 N3 O5'
_chemical_formula_weight 738.01
_space_group_crystal_system monoclinic
_space_group_IT_number 14
_space_group_name_Hall '-P 2yn'
_space_group_name_H-M_alt 'P 1 21/n 1'
_symmetry_space_group_name_Hall '-P 2yn'
_symmetry_space_group_name_H-M 'P 1 21/n 1'
_atom_sites_solution_hydrogens geom
_audit_block_doi 10.5517/ccdc.csd.cc1yv4yw
_audit_creation_method SHELXL-2018/1
_audit_update_record
;
2018-04-03 deposited with the CCDC.
2018-05-11 downloaded from the CCDC.
;
_cell_angle_alpha 90
_cell_angle_beta 106.8646(13)
_cell_angle_gamma 90
_cell_formula_units_Z 4
_cell_length_a 9.5751(4)
_cell_length_b 32.4090(13)
_cell_length_c 10.9213(5)
_cell_measurement_reflns_used 9889
_cell_measurement_temperature 296(2)
_cell_measurement_theta_max 25.96
_cell_measurement_theta_min 2.79
_cell_volume 3243.3(2)
_computing_cell_refinement 'Bruker SAINT'
_computing_data_collection 'Bruker APEX2'
_computing_data_reduction 'Bruker SAINT'
_computing_molecular_graphics 'Bruker SHELXTL'
_computing_publication_material 'Bruker SHELXTL'
_computing_structure_refinement 'SHELXL-2018/1 (Sheldrick, 2018)'
_computing_structure_solution 'SHELXT 2014/5 (Sheldrick, 2014)'
_diffrn_ambient_temperature 296(2)
_diffrn_measured_fraction_theta_full 0.998
_diffrn_measured_fraction_theta_max 0.994
_diffrn_measurement_device_type 'Bruker APEX-II CCD'
_diffrn_measurement_method '\f and \w scans'
_diffrn_radiation_type MoK\a
_diffrn_radiation_wavelength 0.71073
_diffrn_reflns_av_R_equivalents 0.0322
_diffrn_reflns_av_unetI/netI 0.0331
_diffrn_reflns_Laue_measured_fraction_full 0.998
_diffrn_reflns_Laue_measured_fraction_max 0.994
_diffrn_reflns_limit_h_max 12
_diffrn_reflns_limit_h_min -12
_diffrn_reflns_limit_k_max 42
_diffrn_reflns_limit_k_min -43
_diffrn_reflns_limit_l_max 14
_diffrn_reflns_limit_l_min -11
_diffrn_reflns_number 34518
_diffrn_reflns_point_group_measured_fraction_full 0.998
_diffrn_reflns_point_group_measured_fraction_max 0.994
_diffrn_reflns_theta_full 25.242
_diffrn_reflns_theta_max 28.288
_diffrn_reflns_theta_min 2.794
_exptl_absorpt_coefficient_mu 0.780
_exptl_absorpt_correction_T_max 0.9695
_exptl_absorpt_correction_T_min 0.7354
_exptl_absorpt_correction_type multi-scans
_exptl_absorpt_process_details SADABS
_exptl_crystal_colour green
_exptl_crystal_density_diffrn 1.511
_exptl_crystal_description sheet
_exptl_crystal_F_000 1488
_exptl_crystal_size_max 0.420
_exptl_crystal_size_mid 0.360
_exptl_crystal_size_min 0.040
_refine_diff_density_max 0.566
_refine_diff_density_min -0.397
_refine_diff_density_rms 0.055
_refine_ls_extinction_method none
_refine_ls_goodness_of_fit_ref 1.044
_refine_ls_hydrogen_treatment constr
_refine_ls_matrix_type full
_refine_ls_number_parameters 446
_refine_ls_number_reflns 8008
_refine_ls_number_restraints 0
_refine_ls_restrained_S_all 1.044
_refine_ls_R_factor_all 0.0809
_refine_ls_R_factor_gt 0.0527
_refine_ls_shift/su_max 0.001
_refine_ls_shift/su_mean 0.000
_refine_ls_structure_factor_coef Fsqd
_refine_ls_weighting_details 'w=1/[\s^2^(Fo^2^)+(0.0606P)^2^+2.4127P] where P=(Fo^2^+2Fc^2^)/3'
_refine_ls_weighting_scheme calc
_refine_ls_wR_factor_gt 0.1293
_refine_ls_wR_factor_ref 0.1416
_reflns_Friedel_coverage 0.000
_reflns_number_gt 5730
_reflns_number_total 8008
_reflns_threshold_expression 'I > 2\s(I)'
_cod_data_source_file c8ce00061a1.cif
_cod_data_source_block 7
_cod_depositor_comments 'Adding full bibliography for 7230622--7230627.cif.'
_cod_database_code 7230627
_shelx_shelxl_version_number 2018/1
_shelx_space_group_comment
;
The symmetry employed for this shelxl refinement is uniquely defined
by the following loop, which should always be used as a source of
symmetry information in preference to the above space-group names.
They are only intended as comments.
;
_shelx_estimated_absorpt_t_min 0.735
_shelx_estimated_absorpt_t_max 0.969

loop_
_space_group_symop_operation_xyz
'x, y, z'
'-x+1/2, y+1/2, -z+1/2'
'-x, -y, -z'
'x-1/2, -y-1/2, z-1/2'

loop_
_atom_site_label
_atom_site_type_symbol
_atom_site_fract_x
_atom_site_fract_y
_atom_site_fract_z
_atom_site_U_iso_or_equiv
_atom_site_adp_type
_atom_site_occupancy
_atom_site_site_symmetry_order
_atom_site_calc_flag
_atom_site_refinement_flags_posn
_atom_site_refinement_flags_adp
_atom_site_refinement_flags_occupancy
Cu1 Cu 0.76779(3) 0.09080(2) 0.62675(3) 0.04009(11) Uani 1 1 d . . .
O2 O 0.90968(19) 0.11207(6) 0.78334(17) 0.0460(4) Uani 1 1 d . . .
N3 N 0.6226(2) 0.06843(7) 0.4707(2) 0.0403(5) Uani 1 1 d . . .
N2 N 0.6622(2) 0.14462(6) 0.5559(2) 0.0384(5) Uani 1 1 d . . .
O4 O 0.8613(2) 0.03629(6) 0.6679(2) 0.0549(5) Uani 1 1 d . . .
C3 C 0.6921(3) 0.18691(8) 0.6057(3) 0.0444(6) Uani 1 1 d . . .
H3 H 0.628748 0.206294 0.545778 0.053 Uiso 1 1 calc R U .
C10 C 0.5601(3) 0.13874(8) 0.4531(3) 0.0446(6) Uani 1 1 d . . .
H10 H 0.503731 0.160730 0.411263 0.053 Uiso 1 1 calc R U .
O3 O 0.6210(2) 0.08063(7) 0.75896(19) 0.0536(5) Uani 1 1 d . . .
O5 O 0.9440(2) 0.10456(7) 0.5310(2) 0.0598(5) Uani 1 1 d . . .
C11 C 0.5327(3) 0.09712(8) 0.4017(3) 0.0433(6) Uani 1 1 d . . .
C4 C 0.6627(3) 0.18975(9) 0.7337(3) 0.0513(7) Uani 1 1 d . . .
H4A H 0.721398 0.169209 0.790377 0.062 Uiso 1 1 calc R U .
H4B H 0.560947 0.183078 0.722453 0.062 Uiso 1 1 calc R U .
C5 C 0.6949(4) 0.23184(10) 0.7973(3) 0.0619(8) Uani 1 1 d . . .
C22 C 0.9133(3) 0.10798(9) 0.8987(3) 0.0482(7) Uani 1 1 d . . .
C23 C 0.8051(4) 0.09637(10) 0.9506(3) 0.0559(7) Uani 1 1 d . . .
H23 H 0.825172 0.095995 1.039123 0.067 Uiso 1 1 calc R U .
C1 C 0.8950(4) 0.24029(9) 0.6761(3) 0.0564(8) Uani 1 1 d . . .
C19 C 1.0628(4) 0.08730(11) 0.5724(3) 0.0622(8) Uani 1 1 d . . .
C2 C 0.8501(3) 0.19738(9) 0.6205(3) 0.0485(6) Uani 1 1 d . . .
H2A H 0.867319 0.195557 0.537440 0.058 Uiso 1 1 calc R U .
H2B H 0.911642 0.177012 0.675812 0.058 Uiso 1 1 calc R U .
C12 C 0.4230(4) 0.08713(11) 0.2920(3) 0.0608(8) Uani 1 1 d . . .
H12 H 0.361307 0.107408 0.245509 0.073 Uiso 1 1 calc R U .
C15 C 0.6062(4) 0.02941(9) 0.4315(3) 0.0551(7) Uani 1 1 d . . .
H15 H 0.669132 0.009531 0.478844 0.066 Uiso 1 1 calc R U .
C18 C 1.0950(4) 0.05115(12) 0.6447(4) 0.0692(9) Uani 1 1 d . . .
H18 H 1.190605 0.041544 0.667774 0.083 Uiso 1 1 calc R U .
N1 N 0.8382(3) 0.24680(8) 0.7879(3) 0.0624(7) Uani 1 1 d . . .
C13 C 0.4069(4) 0.04649(12) 0.2531(3) 0.0686(9) Uani 1 1 d . . .
H13 H 0.333848 0.038985 0.179776 0.082 Uiso 1 1 calc R U .
C24 C 0.6658(3) 0.08508(9) 0.8756(3) 0.0531(7) Uani 1 1 d . . .
C14 C 0.4991(4) 0.01740(11) 0.3229(3) 0.0650(9) Uani 1 1 d . . .
H14 H 0.489853 -0.010122 0.297803 0.078 Uiso 1 1 calc R U .
C21 C 1.0613(5) 0.12017(14) 0.9887(4) 0.0808(12) Uani 1 1 d . . .
C6 C 1.0605(4) 0.24187(12) 0.7249(4) 0.0762(10) Uani 1 1 d . . .
H6A H 1.090894 0.269091 0.756058 0.114 Uiso 1 1 calc R U .
H6B H 1.100809 0.235233 0.656402 0.114 Uiso 1 1 calc R U .
H6C H 1.094401 0.222277 0.792966 0.114 Uiso 1 1 calc R U .
F8 F 1.1014(5) 0.15471(14) 0.9612(4) 0.228(3) Uani 1 1 d . . .
C16 C 1.0454(6) -0.01004(15) 0.7614(6) 0.0976(15) Uani 1 1 d . . .
O1 O 0.8947(4) 0.27702(9) 0.8616(3) 0.1039(10) Uani 1 1 d . . .
C25 C 0.5520(6) 0.0776(2) 0.9457(5) 0.0968(14) Uani 1 1 d . . .
F9 F 1.0676(3) 0.12128(13) 1.1092(2) 0.1472(14) Uani 1 1 d . . .
F4 F 1.3029(3) 0.08673(15) 0.5520(4) 0.180(2) Uani 1 1 d . . .
F5 F 1.1556(4) 0.12581(13) 0.4318(4) 0.1625(17) Uani 1 1 d . . .
F3 F 1.1555(8) -0.02834(18) 0.7400(8) 0.168(3) Uani 0.8 1 d . . P
F6 F 1.2366(6) 0.13881(18) 0.6248(6) 0.234(3) Uani 1 1 d . . .
F13 F 0.5974(5) 0.0803(2) 1.0665(4) 0.166(2) Uani 0.85 1 d . . P
C7 C 0.8391(5) 0.27418(11) 0.5768(4) 0.0828(12) Uani 1 1 d . . .
H7A H 0.734926 0.272105 0.543084 0.124 Uiso 1 1 calc R U .
H7B H 0.882786 0.271057 0.508552 0.124 Uiso 1 1 calc R U .
H7C H 0.864361 0.300673 0.616300 0.124 Uiso 1 1 calc R U .
C9 C 0.5761(5) 0.26332(13) 0.7366(5) 0.1006(15) Uani 1 1 d . . .
H9A H 0.606659 0.290231 0.770669 0.151 Uiso 1 1 calc R U .
H9B H 0.487434 0.255917 0.755489 0.151 Uiso 1 1 calc R U .
H9C H 0.559452 0.263582 0.645605 0.151 Uiso 1 1 calc R U .
F7 F 1.1602(3) 0.09387(16) 0.9846(4) 0.1786(19) Uani 1 1 d . . .
C8 C 0.7100(5) 0.22696(15) 0.9391(4) 0.0956(14) Uani 1 1 d . . .
H8A H 0.791568 0.209386 0.977647 0.143 Uiso 1 1 calc R U .
H8B H 0.622509 0.214894 0.949378 0.143 Uiso 1 1 calc R U .
H8C H 0.725331 0.253530 0.979646 0.143 Uiso 1 1 calc R U .
C20 C 1.1888(5) 0.1097(2) 0.5433(6) 0.1047(16) Uani 1 1 d . . .
F2 F 0.9558(6) -0.04155(11) 0.7102(5) 0.1631(17) Uani 0.9 1 d . . P
F11 F 0.4782(7) 0.1126(2) 0.9441(8) 0.226(3) Uani 0.85 1 d . . P
F15 F 0.4356(5) 0.0608(2) 0.8835(5) 0.159(2) Uani 0.8 1 d . . P
C27 C 0.9944(4) 0.02925(10) 0.6832(3) 0.0597(8) Uani 1 1 d . . .
F16 F 0.5640(11) 0.0368(3) 0.9817(10) 0.172(3) Uani 0.5 1 d . . P
F17 F 1.1867(15) -0.0064(5) 0.831(3) 0.164(8) Uani 0.3 1 d . . P
F1 F 1.075(2) -0.0041(5) 0.8769(11) 0.163(7) Uani 0.5 1 d . . P
F19 F 0.9904(14) -0.0137(6) 0.8560(16) 0.154(7) Uani 0.5 1 d . . P

loop_
_atom_site_aniso_label
_atom_site_aniso_U_11
_atom_site_aniso_U_22
_atom_site_aniso_U_33
_atom_site_aniso_U_23
_atom_site_aniso_U_13
_atom_site_aniso_U_12
Cu1 0.03536(17) 0.03875(18) 0.04136(18) -0.00001(13) 0.00356(12) 0.00221(13)
O2 0.0375(10) 0.0531(11) 0.0423(10) 0.0034(8) 0.0035(8) -0.0047(8)
N3 0.0379(11) 0.0417(12) 0.0410(11) -0.0030(9) 0.0107(9) -0.0021(9)
N2 0.0348(10) 0.0363(11) 0.0410(11) 0.0002(9) 0.0062(9) 0.0023(9)
O4 0.0495(11) 0.0449(11) 0.0676(13) 0.0072(9) 0.0128(10) 0.0082(9)
C3 0.0441(14) 0.0356(13) 0.0474(14) -0.0015(11) 0.0038(12) 0.0004(11)
C10 0.0379(13) 0.0456(15) 0.0454(14) 0.0016(11) 0.0046(11) 0.0070(11)
O3 0.0458(11) 0.0628(13) 0.0511(12) -0.0026(9) 0.0124(9) -0.0101(9)
O5 0.0539(12) 0.0677(13) 0.0619(13) 0.0157(11) 0.0232(10) 0.0102(11)
C11 0.0374(13) 0.0486(15) 0.0423(14) -0.0025(11) 0.0090(11) -0.0011(11)
C4 0.0470(15) 0.0501(16) 0.0559(17) -0.0085(13) 0.0136(13) -0.0038(13)
C5 0.0609(19) 0.0577(18) 0.068(2) -0.0202(16) 0.0204(16) -0.0045(16)
C22 0.0443(15) 0.0445(14) 0.0453(15) 0.0038(12) -0.0034(12) -0.0011(12)
C23 0.0617(19) 0.0616(18) 0.0400(14) 0.0068(13) 0.0075(13) -0.0056(15)
C1 0.0615(18) 0.0482(16) 0.0543(17) 0.0019(13) 0.0087(14) -0.0144(14)
C19 0.0503(18) 0.079(2) 0.0620(19) 0.0046(17) 0.0235(15) 0.0066(16)
C2 0.0536(16) 0.0452(15) 0.0464(15) 0.0018(12) 0.0139(13) -0.0057(13)
C12 0.0515(17) 0.071(2) 0.0482(16) -0.0077(15) -0.0033(13) -0.0003(15)
C15 0.0603(18) 0.0452(16) 0.0603(18) -0.0069(13) 0.0183(15) -0.0046(14)
C18 0.0483(17) 0.082(2) 0.079(2) 0.0142(19) 0.0213(17) 0.0224(17)
N1 0.0659(17) 0.0549(15) 0.0613(16) -0.0197(13) 0.0106(13) -0.0162(13)
C13 0.064(2) 0.083(2) 0.0522(18) -0.0222(17) 0.0064(16) -0.0236(19)
C24 0.0571(18) 0.0520(17) 0.0540(17) 0.0036(13) 0.0219(14) -0.0051(14)
C14 0.074(2) 0.0571(19) 0.063(2) -0.0176(16) 0.0179(17) -0.0195(17)
C21 0.066(2) 0.094(3) 0.061(2) 0.013(2) -0.0152(18) -0.018(2)
C6 0.061(2) 0.083(3) 0.078(2) 0.003(2) 0.0107(18) -0.0258(19)
F8 0.216(4) 0.208(4) 0.159(3) 0.079(3) -0.103(3) -0.168(4)
C16 0.093(3) 0.075(3) 0.128(5) 0.035(3) 0.035(3) 0.039(3)
O1 0.119(2) 0.088(2) 0.103(2) -0.0523(17) 0.0304(19) -0.0481(18)
C25 0.083(3) 0.140(5) 0.076(3) -0.003(3) 0.038(2) -0.020(3)
F9 0.105(2) 0.248(4) 0.0594(15) -0.012(2) -0.0216(14) -0.042(2)
F4 0.0798(19) 0.261(5) 0.231(4) 0.106(4) 0.094(2) 0.043(2)
F5 0.114(2) 0.217(4) 0.175(3) 0.103(3) 0.071(2) -0.001(2)
F3 0.167(6) 0.116(4) 0.251(7) 0.082(4) 0.108(5) 0.100(4)
F6 0.201(5) 0.255(6) 0.292(7) -0.109(5) 0.145(5) -0.159(5)
F13 0.128(3) 0.307(7) 0.085(3) 0.002(3) 0.066(2) -0.037(4)
C7 0.098(3) 0.055(2) 0.082(3) 0.0177(18) 0.007(2) -0.012(2)
C9 0.089(3) 0.070(3) 0.139(4) -0.030(3) 0.028(3) 0.016(2)
F7 0.0579(16) 0.275(5) 0.164(3) -0.047(3) -0.0299(18) 0.033(2)
C8 0.104(3) 0.119(4) 0.077(3) -0.040(3) 0.046(2) -0.026(3)
C20 0.068(3) 0.140(5) 0.115(4) 0.027(4) 0.041(3) -0.005(3)
F2 0.207(5) 0.068(2) 0.208(5) 0.043(3) 0.051(4) 0.023(3)
F11 0.184(5) 0.216(6) 0.354(9) 0.027(6) 0.201(6) 0.057(5)
F15 0.093(3) 0.271(7) 0.134(3) -0.040(4) 0.068(3) -0.086(4)
C27 0.0592(19) 0.0569(18) 0.0600(18) 0.0062(15) 0.0125(15) 0.0201(15)
F16 0.201(9) 0.154(7) 0.202(9) 0.052(7) 0.126(8) -0.059(6)
F17 0.080(7) 0.113(11) 0.25(2) 0.074(12) -0.029(11) 0.046(8)
F1 0.250(19) 0.170(12) 0.070(5) 0.056(5) 0.046(9) 0.120(14)
F19 0.161(10) 0.173(10) 0.149(11) 0.113(9) 0.079(9) 0.084(9)

loop_
_atom_type_symbol
_atom_type_description
_atom_type_scat_dispersion_real
_atom_type_scat_dispersion_imag
_atom_type_scat_source
C C 0.0033 0.0016 'International Tables Vol C Tables 4.2.6.8 and 6.1.1.4'
H H 0.0000 0.0000 'International Tables Vol C Tables 4.2.6.8 and 6.1.1.4'
N N 0.0061 0.0033 'International Tables Vol C Tables 4.2.6.8 and 6.1.1.4'
O O 0.0106 0.0060 'International Tables Vol C Tables 4.2.6.8 and 6.1.1.4'
F F 0.0171 0.0103 'International Tables Vol C Tables 4.2.6.8 and 6.1.1.4'
Cu Cu 0.3201 1.2651 'International Tables Vol C Tables 4.2.6.8 and 6.1.1.4'

loop_
_citation_id
_citation_doi
_citation_year
1 10.1039/c8ce00061a 2018

loop_
_geom_angle_atom_site_label_1
_geom_angle_atom_site_label_2
_geom_angle_atom_site_label_3
_geom_angle
O4 Cu1 O2 87.85(8)
O4 Cu1 N3 91.55(9)
O2 Cu1 N3 178.75(8)
O4 Cu1 N2 171.40(9)
O2 Cu1 N2 99.77(8)
N3 Cu1 N2 80.91(8)
O4 Cu1 O5 86.11(8)
O2 Cu1 O5 85.06(8)
N3 Cu1 O5 95.99(9)
N2 Cu1 O5 90.55(8)
O4 Cu1 O3 92.76(8)
O2 Cu1 O3 84.20(7)
N3 Cu1 O3 94.74(8)
N2 Cu1 O3 91.98(8)
O5 Cu1 O3 169.24(8)
C22 O2 Cu1 130.04(18)
C15 N3 C11 118.8(2)
C15 N3 Cu1 127.5(2)
C11 N3 Cu1 113.73(17)
C10 N2 C3 118.9(2)
C10 N2 Cu1 111.97(18)
C3 N2 Cu1 129.11(16)
C27 O4 Cu1 124.6(2)
N2 C3 C4 109.3(2)
N2 C3 C2 109.2(2)
C4 C3 C2 109.7(2)
N2 C10 C11 119.1(2)
C24 O3 Cu1 122.56(19)
C19 O5 Cu1 118.2(2)
N3 C11 C12 121.8(3)
N3 C11 C10 114.3(2)
C12 C11 C10 123.9(3)
C3 C4 C5 114.2(3)
N1 C5 C4 109.3(2)
N1 C5 C8 106.7(3)
C4 C5 C8 108.6(3)
N1 C5 C9 109.8(3)
C4 C5 C9 112.0(3)
C8 C5 C9 110.4(3)
O2 C22 C23 129.7(3)
O2 C22 C21 111.7(3)
C23 C22 C21 118.5(3)
C22 C23 C24 122.5(3)
N1 C1 C6 107.4(3)
N1 C1 C7 110.1(3)
C6 C1 C7 109.9(3)
N1 C1 C2 109.1(2)
C6 C1 C2 108.3(3)
C7 C1 C2 111.9(3)
O5 C19 C18 128.2(3)
O5 C19 C20 114.4(3)
C18 C19 C20 117.4(3)
C3 C2 C1 113.8(2)
C13 C12 C11 118.6(3)
N3 C15 C14 122.3(3)
C27 C18 C19 123.6(3)
O1 N1 C5 115.8(3)
O1 N1 C1 115.8(3)
C5 N1 C1 125.0(2)
C14 C13 C12 119.5(3)
O3 C24 C23 128.7(3)
O3 C24 C25 114.7(3)
C23 C24 C25 116.6(3)
C13 C14 C15 119.0(3)
F8 C21 F7 107.8(5)
F8 C21 F9 107.0(4)
F7 C21 F9 103.6(4)
F8 C21 C22 111.7(3)
F7 C21 C22 111.2(4)
F9 C21 C22 114.9(4)
F1 C16 F3 107.6(9)
F1 C16 F19 38.6(12)
F3 C16 F19 130.3(7)
F1 C16 F2 118.3(11)
F3 C16 F2 91.8(6)
F19 C16 F2 84.5(9)
F1 C16 F17 60.9(12)
F3 C16 F17 53.3(10)
F19 C16 F17 97.6(14)
F2 C16 F17 135.5(8)
F1 C16 C27 112.6(8)
F3 C16 C27 115.3(5)
F19 C16 C27 112.5(8)
F2 C16 C27 109.8(4)
F17 C16 C27 110.2(7)
F15 C25 F13 125.3(5)
F15 C25 F11 88.8(6)
F13 C25 F11 88.6(5)
F15 C25 F16 73.8(6)
F13 C25 F16 78.1(6)
F11 C25 F16 145.2(5)
F15 C25 C24 116.8(4)
F13 C25 C24 115.7(4)
F11 C25 C24 108.3(5)
F16 C25 C24 106.5(5)
F5 C20 F6 107.4(6)
F5 C20 F4 106.0(5)
F6 C20 F4 104.3(5)
F5 C20 C19 113.7(4)
F6 C20 C19 110.5(4)
F4 C20 C19 114.4(5)
C16 F2 F19 46.5(5)
O4 C27 C18 130.3(3)
O4 C27 C16 111.8(3)
C18 C27 C16 117.9(3)
F19 F1 C16 75(2)
F1 F19 C16 66.3(15)
F1 F19 F2 110(2)
C16 F19 F2 49.0(8)

loop_
_geom_bond_atom_site_label_1
_geom_bond_atom_site_label_2
_geom_bond_distance
Cu1 O4 1.9726(19)
Cu1 O2 1.9742(18)
Cu1 N3 1.997(2)
Cu1 N2 2.052(2)
Cu1 O5 2.272(2)
Cu1 O3 2.312(2)
O2 C22 1.257(3)
N3 C15 1.330(4)
N3 C11 1.340(3)
N2 C10 1.271(3)
N2 C3 1.472(3)
O4 C27 1.257(4)
C3 C4 1.507(4)
C3 C2 1.513(4)
C10 C11 1.455(4)
O3 C24 1.229(4)
O5 C19 1.230(4)
C11 C12 1.383(4)
C4 C5 1.521(4)
C5 N1 1.487(4)
C5 C8 1.521(5)
C5 C9 1.529(5)
C22 C23 1.370(4)
C22 C21 1.524(4)
C23 C24 1.396(4)
C1 N1 1.490(4)
C1 C6 1.519(5)
C1 C7 1.527(4)
C1 C2 1.528(4)
C19 C18 1.397(5)
C19 C20 1.518(6)
C12 C13 1.379(5)
C15 C14 1.380(4)
C18 C27 1.357(5)
N1 O1 1.283(3)
C13 C14 1.363(5)
C24 C25 1.521(5)
C21 F8 1.248(5)
C21 F7 1.284(6)
C21 F9 1.300(5)
C16 F1 1.225(13)
C16 F3 1.289(7)
C16 F19 1.294(15)
C16 F2 1.347(7)
C16 F17 1.351(14)
C16 C27 1.532(5)
C25 F15 1.250(6)
C25 F13 1.267(6)
C25 F11 1.331(8)
C25 F16 1.377(9)
F4 C20 1.301(6)
F5 C20 1.278(6)
F6 C20 1.288(7)
F2 F19 1.78(2)
F1 F19 0.83(2)

loop_
_geom_torsion_atom_site_label_1
_geom_torsion_atom_site_label_2
_geom_torsion_atom_site_label_3
_geom_torsion_atom_site_label_4
_geom_torsion
C10 N2 C3 C4 116.3(3)
Cu1 N2 C3 C4 -65.6(3)
C10 N2 C3 C2 -123.7(3)
Cu1 N2 C3 C2 54.5(3)
C3 N2 C10 C11 178.4(2)
Cu1 N2 C10 C11 0.0(3)
C15 N3 C11 C12 0.6(4)
Cu1 N3 C11 C12 -178.5(2)
C15 N3 C11 C10 -180.0(3)
Cu1 N3 C11 C10 0.9(3)
N2 C10 C11 N3 -0.6(4)
N2 C10 C11 C12 178.8(3)
N2 C3 C4 C5 178.0(2)
C2 C3 C4 C5 58.2(3)
C3 C4 C5 N1 -45.4(4)
C3 C4 C5 C8 -161.4(3)
C3 C4 C5 C9 76.4(4)
Cu1 O2 C22 C23 -17.5(5)
Cu1 O2 C22 C21 165.6(2)
O2 C22 C23 C24 2.7(5)
C21 C22 C23 C24 179.4(3)
Cu1 O5 C19 C18 21.2(5)
Cu1 O5 C19 C20 -156.5(3)
N2 C3 C2 C1 -178.1(2)
C4 C3 C2 C1 -58.2(3)
N1 C1 C2 C3 45.6(3)
C6 C1 C2 C3 162.3(3)
C7 C1 C2 C3 -76.4(4)
N3 C11 C12 C13 -0.3(5)
C10 C11 C12 C13 -179.6(3)
C11 N3 C15 C14 -0.6(4)
Cu1 N3 C15 C14 178.4(2)
O5 C19 C18 C27 -1.2(6)
C20 C19 C18 C27 176.5(4)
C4 C5 N1 O1 -164.7(3)
C8 C5 N1 O1 -47.5(4)
C9 C5 N1 O1 72.1(4)
C4 C5 N1 C1 37.0(4)
C8 C5 N1 C1 154.2(3)
C9 C5 N1 C1 -86.1(4)
C6 C1 N1 O1 47.3(4)
C7 C1 N1 O1 -72.4(4)
C2 C1 N1 O1 164.5(3)
C6 C1 N1 C5 -154.4(3)
C7 C1 N1 C5 85.9(4)
C2 C1 N1 C5 -37.2(4)
C11 C12 C13 C14 -0.2(5)
Cu1 O3 C24 C23 -0.1(5)
Cu1 O3 C24 C25 179.1(3)
C22 C23 C24 O3 5.9(5)
C22 C23 C24 C25 -173.3(4)
C12 C13 C14 C15 0.2(5)
N3 C15 C14 C13 0.2(5)
O2 C22 C21 F8 50.3(6)
C23 C22 C21 F8 -127.0(5)
O2 C22 C21 F7 -70.3(4)
C23 C22 C21 F7 112.5(4)
O2 C22 C21 F9 172.4(4)
C23 C22 C21 F9 -4.9(6)
O3 C24 C25 F15 12.7(8)
C23 C24 C25 F15 -168.0(6)
O3 C24 C25 F13 177.1(6)
C23 C24 C25 F13 -3.7(8)
O3 C24 C25 F11 -85.4(6)
C23 C24 C25 F11 93.9(6)
O3 C24 C25 F16 92.6(7)
C23 C24 C25 F16 -88.1(7)
O5 C19 C20 F5 -38.8(7)
C18 C19 C20 F5 143.2(5)
O5 C19 C20 F6 82.0(6)
C18 C19 C20 F6 -96.0(6)
O5 C19 C20 F4 -160.7(5)
C18 C19 C20 F4 21.2(7)
F1 C16 F2 F19 19.2(12)
F3 C16 F2 F19 130.3(7)
F17 C16 F2 F19 95.3(19)
C27 C16 F2 F19 -112.0(8)
Cu1 O4 C27 C18 -19.8(5)
Cu1 O4 C27 C16 158.4(3)
C19 C18 C27 O4 -2.3(6)
C19 C18 C27 C16 179.5(4)
F1 C16 C27 O4 -82.5(12)
F3 C16 C27 O4 153.6(6)
F19 C16 C27 O4 -40.6(11)
F2 C16 C27 O4 51.6(6)
F17 C16 C27 O4 -148.4(15)
F1 C16 C27 C18 96.0(12)
F3 C16 C27 C18 -28.0(8)
F19 C16 C27 C18 137.9(10)
F2 C16 C27 C18 -129.9(5)
F17 C16 C27 C18 30.0(16)
F3 C16 F1 F19 -133.7(19)
F2 C16 F1 F19 -32(2)
F17 C16 F1 F19 -160(3)
C27 C16 F1 F19 98(2)
C16 F1 F19 F2 21.9(14)
F3 C16 F19 F1 65(3)
F2 C16 F19 F1 152(2)
F17 C16 F19 F1 17(2)
C27 C16 F19 F1 -98.5(19)
F1 C16 F19 F2 -152(2)
F3 C16 F19 F2 -87.8(11)
F17 C16 F19 F2 -135.2(8)
C27 C16 F19 F2 109.1(7)
C16 F2 F19 F1 -26.9(19)
